data_4063306
loop_
_publ_author_name
'Sangit Kumar'
'Harkesh B. Singh'
'Gotthelf Wolmersh\"auser'

_publ_section_title
;
 Protection against Peroxynitrite-Mediated Nitration Reaction by
 Intramolecularly Coordinated Diorganoselenides
;
_journal_issue 2
_journal_name_full Organometallics
_journal_page_first 382
_journal_page_last 393
_journal_paper_doi 10.1021/om050353c
_journal_volume 25
_journal_year 2006
_chemical_formula_sum 'C23 H27 Fe N O Se'
_chemical_formula_weight 468.27
_chemical_name_systematic
; 
 ? 
;
_space_group_IT_number 2
_symmetry_cell_setting triclinic
_symmetry_space_group_name_Hall '-P 1'
_symmetry_space_group_name_H-M 'P -1'
_atom_sites_solution_hydrogens geom
_atom_sites_solution_primary direct
_atom_sites_solution_secondary difmap
_audit_creation_method SHELXL-97
_cell_angle_alpha 66.420(12)
_cell_angle_beta 85.705(13)
_cell_angle_gamma 86.313(12)
_cell_formula_units_Z 2
_cell_length_a 7.3377(7)
_cell_length_b 11.6860(13)
_cell_length_c 13.4351(16)
_cell_measurement_reflns_used 6936
_cell_measurement_temperature 293(2)
_cell_measurement_theta_max 26
_cell_measurement_theta_min 2.5
_cell_volume 1052.1(2)
_computing_cell_refinement 'Stoe IPDS V2.63'
_computing_data_collection 'Stoe IPDS V2.63'
_computing_data_reduction 'Stoe IPDS V2.63'
_computing_molecular_graphics 'Siemens SHELXTL'
_computing_publication_material 'Siemens SHELXTL'
_computing_structure_refinement 'SHELXL-97 (Sheldrick, 1997)'
_computing_structure_solution 'SIR97 (Giacovazzo et al., 1997)'
_diffrn_ambient_temperature 293(2)
_diffrn_measured_fraction_theta_full 0.939
_diffrn_measured_fraction_theta_max 0.939
_diffrn_measurement_device 'Stoe IPDS'
_diffrn_measurement_method 'Phi- Rotation'
_diffrn_radiation_monochromator graphite
_diffrn_radiation_source 'fine-focus sealed tube'
_diffrn_radiation_type MoK\a
_diffrn_radiation_wavelength 0.71073
_diffrn_reflns_av_R_equivalents 0.1663
_diffrn_reflns_av_sigmaI/netI 0.1071
_diffrn_reflns_limit_h_max 8
_diffrn_reflns_limit_h_min -8
_diffrn_reflns_limit_k_max 14
_diffrn_reflns_limit_k_min -14
_diffrn_reflns_limit_l_max 16
_diffrn_reflns_limit_l_min -16
_diffrn_reflns_number 14830
_diffrn_reflns_theta_full 25.68
_diffrn_reflns_theta_max 25.68
_diffrn_reflns_theta_min 2.79
_exptl_absorpt_coefficient_mu 2.459
_exptl_absorpt_correction_T_max 0.78332
_exptl_absorpt_correction_T_min 0.41917
_exptl_absorpt_correction_type analytical
_exptl_crystal_colour orange
_exptl_crystal_density_diffrn 1.478
_exptl_crystal_density_method 'not measured'
_exptl_crystal_description 'tansparent needle'
_exptl_crystal_F_000 480
_exptl_crystal_size_max 0.54
_exptl_crystal_size_mid 0.32
_exptl_crystal_size_min 0.11
_refine_diff_density_max 0.480
_refine_diff_density_min -0.231
_refine_diff_density_rms 0.059
_refine_ls_extinction_method none
_refine_ls_goodness_of_fit_ref 0.772
_refine_ls_hydrogen_treatment mixed
_refine_ls_matrix_type full
_refine_ls_number_parameters 248
_refine_ls_number_reflns 3754
_refine_ls_number_restraints 0
_refine_ls_restrained_S_all 0.772
_refine_ls_R_factor_all 0.0550
_refine_ls_R_factor_gt 0.0343
_refine_ls_shift/su_max 0.002
_refine_ls_shift/su_mean 0.000
_refine_ls_structure_factor_coef Fsqd
_refine_ls_weighting_details 'w=1/[\s^2^(Fo^2^)+(0.0000P)^2^+0.0000P] where P=(Fo^2^+2Fc^2^)/3'
_refine_ls_weighting_scheme calc
_refine_ls_wR_factor_gt 0.0709
_refine_ls_wR_factor_ref 0.0774
_reflns_number_gt 2578
_reflns_number_total 3754
_reflns_threshold_expression >2sigma(I)
_cod_depositor_comments
;
The following automatic conversions were performed:
'_symmetry_cell_setting' value 'Triclinic' changed to 'triclinic'
according to '/home/saulius/struct/CIF-dictionaries/cif_core.dic'
dictionary named 'cif_core.dic' version 2.4.1 from 2010-06-29.

Automatic conversion script
Id: cif_fix_enum 1527 2010-12-29 10:47:43Z saulius 

The following automatic conversions were performed:

'_refine_ls_weighting_scheme' value 'calc
w=1/[\s^2^(Fo^2^)+(0.0000P)^2^+0.0000P] where P=(Fo^2^+2Fc^2^)/3' was
changed to 'calc'. New tag '_refine_ls_weighting_details' was
created. The value of the new tag was set to
'w=1/[\s^2^(Fo^2^)+(0.0000P)^2^+0.0000P] where P=(Fo^2^+2Fc^2^)/3'.

Automatic conversion script
Id: cif_fix_values 3143 2015-03-26 13:38:13Z robertas 
;
_cod_original_sg_symbol_H-M P-1
_cod_database_code 4063306

loop_
_symmetry_equiv_pos_as_xyz
'x, y, z'
'-x, -y, -z'

loop_
_atom_site_label
_atom_site_type_symbol
_atom_site_fract_x
_atom_site_fract_y
_atom_site_fract_z
_atom_site_U_iso_or_equiv
_atom_site_adp_type
_atom_site_occupancy
_atom_site_calc_flag
_atom_site_refinement_flags
Se1 Se 0.86318(5) 0.51604(3) 0.75702(3) 0.05961(13) Uani 1 d .
Fe1 Fe 0.89913(7) 0.24728(4) 0.98734(4) 0.04277(13) Uani 1 d .
N1 N 0.7074(3) 0.2244(2) 0.6959(2) 0.0391(6) Uani 1 d .
O1 O 0.9918(3) 0.2280(3) 0.7459(2) 0.0575(6) Uani 1 d .
C1 C 1.1481(6) 0.1654(4) 0.9745(4) 0.0648(11) Uani 1 d .
H1 H 1.1805 0.1278 0.9260 0.078 Uiso 1 calc R
C2 C 1.1677(6) 0.2892(5) 0.9539(5) 0.0864(14) Uani 1 d .
H2 H 1.2163 0.3496 0.8899 0.104 Uiso 1 calc R
C3 C 1.1011(7) 0.3078(5) 1.0469(6) 0.097(2) Uani 1 d .
H3 H 1.0973 0.3829 1.0559 0.116 Uiso 1 calc R
C4 C 1.0419(7) 0.1940(6) 1.1234(4) 0.0849(16) Uani 1 d .
H4 H 0.9906 0.1791 1.1927 0.102 Uiso 1 calc R
C5 C 1.0731(6) 0.1064(4) 1.0779(4) 0.0664(11) Uani 1 d .
H5 H 1.0475 0.0221 1.1118 0.080 Uiso 1 calc R
C6 C 0.7512(4) 0.2562(3) 0.8624(3) 0.0381(7) Uani 1 d .
C7 C 0.7567(5) 0.3755(3) 0.8675(3) 0.0435(7) Uani 1 d .
C8 C 0.6772(5) 0.3638(3) 0.9712(3) 0.0481(8) Uani 1 d .
H8 H 0.6632 0.4274 0.9964 0.058 Uiso 1 calc R
C9 C 0.6242(5) 0.2412(3) 1.0282(3) 0.0493(8) Uani 1 d .
H9 H 0.5680 0.2091 1.0977 0.059 Uiso 1 calc R
C10 C 0.6709(5) 0.1736(3) 0.9616(3) 0.0437(7) Uani 1 d .
H10 H 0.6517 0.0894 0.9804 0.052 Uiso 1 calc R
C11 C 0.8281(4) 0.2332(3) 0.7646(2) 0.0388(7) Uani 1 d .
C12 C 0.5079(5) 0.2298(3) 0.7174(3) 0.0455(8) Uani 1 d .
H12 H 0.4860 0.2377 0.7872 0.055 Uiso 1 calc R
C13 C 0.4200(6) 0.3449(4) 0.6312(4) 0.0727(12) Uani 1 d .
H13A H 0.4806 0.4181 0.6249 0.109 Uiso 1 calc R
H13B H 0.2930 0.3522 0.6518 0.109 Uiso 1 calc R
H13C H 0.4309 0.3371 0.5625 0.109 Uiso 1 calc R
C14 C 0.4249(6) 0.1098(4) 0.7289(4) 0.0677(11) Uani 1 d .
H14A H 0.4467 0.0981 0.6622 0.102 Uiso 1 calc R
H14B H 0.2956 0.1142 0.7449 0.102 Uiso 1 calc R
H14C H 0.4797 0.0408 0.7869 0.102 Uiso 1 calc R
C15 C 0.7776(5) 0.2164(3) 0.5936(3) 0.0521(9) Uani 1 d .
H15 H 0.6706 0.2124 0.5559 0.062 Uiso 1 calc R
C16 C 0.8746(7) 0.3337(4) 0.5198(3) 0.0778(12) Uani 1 d .
H16A H 0.8052 0.4058 0.5207 0.117 Uiso 1 calc R
H16B H 0.8859 0.3374 0.4470 0.117 Uiso 1 calc R
H16C H 0.9940 0.3322 0.5451 0.117 Uiso 1 calc R
C17 C 0.8918(6) 0.0980(4) 0.6118(3) 0.0697(12) Uani 1 d .
H17A H 1.0050 0.1017 0.6417 0.105 Uiso 1 calc R
H17B H 0.9168 0.0899 0.5437 0.105 Uiso 1 calc R
H17C H 0.8262 0.0273 0.6614 0.105 Uiso 1 calc R
C18 C 0.6571(5) 0.6312(3) 0.7193(3) 0.0476(8) Uani 1 d .
C19 C 0.4800(6) 0.5980(3) 0.7530(3) 0.0611(10) Uani 1 d .
H19 H 0.4542 0.5151 0.7956 0.073 Uiso 1 calc R
C20 C 0.3402(6) 0.6880(4) 0.7233(4) 0.0708(11) Uani 1 d .
H20 H 0.2203 0.6659 0.7474 0.085 Uiso 1 calc R
C21 C 0.3770(7) 0.8094(4) 0.6588(4) 0.0716(12) Uani 1 d .
H21 H 0.2824 0.8696 0.6380 0.086 Uiso 1 calc R
C22 C 0.5526(7) 0.8416(4) 0.6253(4) 0.0757(13) Uani 1 d .
H22 H 0.5782 0.9241 0.5813 0.091 Uiso 1 calc R
C23 C 0.6918(6) 0.7532(3) 0.6562(3) 0.0653(10) Uani 1 d .
H23 H 0.8118 0.7765 0.6339 0.078 Uiso 1 calc R

loop_
_atom_site_aniso_label
_atom_site_aniso_U_11
_atom_site_aniso_U_22
_atom_site_aniso_U_33
_atom_site_aniso_U_23
_atom_site_aniso_U_13
_atom_site_aniso_U_12
Se1 0.0472(3) 0.04361(19) 0.0749(3) -0.01134(17) 0.00895(19) -0.00506(15)
Fe1 0.0397(3) 0.0470(3) 0.0433(3) -0.0194(2) -0.0069(2) 0.0016(2)
N1 0.0254(15) 0.0476(14) 0.0435(15) -0.0173(12) 0.0003(11) -0.0028(11)
O1 0.0300(15) 0.0921(18) 0.0595(16) -0.0401(15) -0.0023(12) 0.0005(12)
C1 0.045(3) 0.088(3) 0.067(3) -0.038(2) -0.017(2) 0.016(2)
C2 0.041(3) 0.098(4) 0.098(4) -0.012(3) -0.022(3) -0.006(2)
C3 0.076(4) 0.090(4) 0.158(6) -0.079(4) -0.066(4) 0.023(3)
C4 0.079(4) 0.127(4) 0.062(3) -0.053(3) -0.033(3) 0.039(3)
C5 0.058(3) 0.066(2) 0.068(3) -0.018(2) -0.022(2) 0.0149(19)
C6 0.0308(18) 0.0402(15) 0.0432(17) -0.0162(13) -0.0045(13) -0.0005(12)
C7 0.038(2) 0.0430(16) 0.0469(19) -0.0155(15) -0.0018(14) 0.0029(13)
C8 0.040(2) 0.0533(19) 0.055(2) -0.0267(17) -0.0032(16) 0.0035(15)
C9 0.042(2) 0.059(2) 0.045(2) -0.0185(16) -0.0006(16) 0.0012(16)
C10 0.043(2) 0.0410(16) 0.0446(18) -0.0147(14) -0.0012(15) -0.0026(13)
C11 0.034(2) 0.0420(16) 0.0391(17) -0.0148(13) -0.0039(14) -0.0010(13)
C12 0.033(2) 0.061(2) 0.0462(19) -0.0249(16) -0.0016(14) 0.0005(15)
C13 0.057(3) 0.077(3) 0.078(3) -0.025(2) -0.016(2) 0.014(2)
C14 0.044(3) 0.077(3) 0.085(3) -0.035(2) 0.008(2) -0.017(2)
C15 0.045(2) 0.073(2) 0.0405(19) -0.0236(17) -0.0019(16) -0.0046(17)
C16 0.074(3) 0.102(3) 0.043(2) -0.015(2) 0.013(2) -0.015(3)
C17 0.068(3) 0.091(3) 0.065(3) -0.048(3) -0.003(2) 0.011(2)
C18 0.053(2) 0.0436(17) 0.0474(19) -0.0188(15) -0.0042(16) -0.0035(15)
C19 0.061(3) 0.048(2) 0.072(3) -0.0210(19) -0.006(2) -0.0044(18)
C20 0.051(3) 0.082(3) 0.082(3) -0.035(3) -0.014(2) 0.004(2)
C21 0.077(4) 0.062(2) 0.074(3) -0.024(2) -0.026(3) 0.018(2)
C22 0.095(4) 0.045(2) 0.073(3) -0.009(2) -0.018(3) 0.008(2)
C23 0.062(3) 0.051(2) 0.068(3) -0.0084(18) -0.005(2) -0.0042(18)

loop_
_atom_type_symbol
_atom_type_description
_atom_type_scat_dispersion_real
_atom_type_scat_dispersion_imag
_atom_type_scat_source
C C 0.0033 0.0016 'International Tables Vol C Tables 4.2.6.8 and 6.1.1.4'
H H 0.0000 0.0000 'International Tables Vol C Tables 4.2.6.8 and 6.1.1.4'
N N 0.0061 0.0033 'International Tables Vol C Tables 4.2.6.8 and 6.1.1.4'
O O 0.0106 0.0060 'International Tables Vol C Tables 4.2.6.8 and 6.1.1.4'
Fe Fe 0.3463 0.8444 'International Tables Vol C Tables 4.2.6.8 and 6.1.1.4'
Se Se -0.0929 2.2259 'International Tables Vol C Tables 4.2.6.8 and 6.1.1.4'

loop_
_geom_angle_atom_site_label_1
_geom_angle_atom_site_label_2
_geom_angle_atom_site_label_3
_geom_angle
C7 Se1 C18 101.10(15)
C7 Fe1 C8 41.40(13)
C7 Fe1 C2 107.53(18)
C8 Fe1 C2 128.98(18)
C7 Fe1 C6 41.30(11)
C8 Fe1 C6 69.04(12)
C2 Fe1 C6 117.61(18)
C7 Fe1 C3 117.8(2)
C8 Fe1 C3 108.74(16)
C2 Fe1 C3 40.3(2)
C6 Fe1 C3 151.4(3)
C7 Fe1 C4 151.83(17)
C8 Fe1 C4 118.94(15)
C2 Fe1 C4 67.2(2)
C6 Fe1 C4 166.37(19)
C3 Fe1 C4 40.1(2)
C7 Fe1 C1 127.95(16)
C8 Fe1 C1 166.49(18)
C2 Fe1 C1 39.51(18)
C6 Fe1 C1 108.25(13)
C3 Fe1 C1 66.88(18)
C4 Fe1 C1 66.68(17)
C7 Fe1 C10 68.78(13)
C8 Fe1 C10 68.27(13)
C2 Fe1 C10 151.01(18)
C6 Fe1 C10 40.43(13)
C3 Fe1 C10 167.3(2)
C4 Fe1 C10 129.5(2)
C1 Fe1 C10 118.85(14)
C7 Fe1 C5 165.65(14)
C8 Fe1 C5 152.47(17)
C2 Fe1 C5 66.4(2)
C6 Fe1 C5 128.42(13)
C3 Fe1 C5 66.81(19)
C4 Fe1 C5 39.79(16)
C1 Fe1 C5 39.25(17)
C10 Fe1 C5 109.73(16)
C7 Fe1 C9 68.59(14)
C8 Fe1 C9 40.02(14)
C2 Fe1 C9 166.87(18)
C6 Fe1 C9 68.38(13)
C3 Fe1 C9 129.3(2)
C4 Fe1 C9 109.85(19)
C1 Fe1 C9 152.55(16)
C10 Fe1 C9 40.71(12)
C5 Fe1 C9 120.25(18)
C11 N1 C15 119.0(3)
C11 N1 C12 122.4(2)
C15 N1 C12 118.5(2)
C2 C1 C5 108.9(4)
C2 C1 Fe1 70.2(2)
C5 C1 Fe1 70.7(2)
C1 C2 C3 107.5(5)
C1 C2 Fe1 70.3(3)
C3 C2 Fe1 69.5(3)
C4 C3 C2 107.6(4)
C4 C3 Fe1 70.1(3)
C2 C3 Fe1 70.2(2)
C3 C4 C5 107.7(4)
C3 C4 Fe1 69.8(3)
C5 C4 Fe1 70.7(2)
C1 C5 C4 108.3(4)
C1 C5 Fe1 70.0(2)
C4 C5 Fe1 69.5(2)
C10 C6 C7 107.9(3)
C10 C6 C11 130.2(3)
C7 C6 C11 121.9(3)
C10 C6 Fe1 70.27(18)
C7 C6 Fe1 68.65(16)
C11 C6 Fe1 124.8(2)
C8 C7 C6 107.3(3)
C8 C7 Se1 128.5(2)
C6 C7 Se1 124.2(2)
C8 C7 Fe1 69.62(19)
C6 C7 Fe1 70.04(17)
Se1 C7 Fe1 123.13(17)
C9 C8 C7 108.6(3)
C9 C8 Fe1 71.07(19)
C7 C8 Fe1 68.98(18)
C8 C9 C10 108.2(3)
C8 C9 Fe1 68.9(2)
C10 C9 Fe1 69.45(19)
C6 C10 C9 108.1(3)
C6 C10 Fe1 69.30(18)
C9 C10 Fe1 69.85(18)
O1 C11 N1 121.5(3)
O1 C11 C6 120.7(3)
N1 C11 C6 117.7(3)
N1 C12 C14 110.8(3)
N1 C12 C13 111.0(3)
C14 C12 C13 112.7(3)
N1 C15 C16 111.5(3)
N1 C15 C17 112.5(3)
C16 C15 C17 113.1(4)
C23 C18 C19 119.2(3)
C23 C18 Se1 117.0(3)
C19 C18 Se1 123.8(3)
C18 C19 C20 119.7(4)
C21 C20 C19 120.3(4)
C22 C21 C20 119.6(4)
C21 C22 C23 120.2(4)
C22 C23 C18 120.9(4)

loop_
_geom_bond_atom_site_label_1
_geom_bond_atom_site_label_2
_geom_bond_distance
Se1 C7 1.885(3)
Se1 C18 1.914(4)
Fe1 C7 2.012(3)
Fe1 C8 2.021(3)
Fe1 C2 2.035(5)
Fe1 C6 2.031(3)
Fe1 C3 2.026(4)
Fe1 C4 2.030(4)
Fe1 C1 2.036(4)
Fe1 C10 2.044(3)
Fe1 C5 2.045(4)
Fe1 C9 2.049(4)
N1 C11 1.363(4)
N1 C15 1.467(4)
N1 C12 1.473(4)
O1 C11 1.212(4)
C1 C2 1.376(6)
C1 C5 1.371(6)
C2 C3 1.400(7)
C3 C4 1.389(8)
C4 C5 1.387(5)
C6 C10 1.408(4)
C6 C7 1.426(4)
C6 C11 1.507(4)
C7 C8 1.426(5)
C8 C9 1.393(5)
C9 C10 1.423(4)
C12 C14 1.511(5)
C12 C13 1.524(5)
C15 C16 1.517(5)
C15 C17 1.513(5)
C18 C23 1.366(5)
C18 C19 1.371(5)
C19 C20 1.380(5)
C20 C21 1.366(6)
C21 C22 1.358(7)
C22 C23 1.366(6)
